data_7249164
loop_
_publ_author_name
'Romero-Soto, Christian A.'
'Iglesias, Ana L.'
'Vel\'azquez-Ham, Amor F.'
'Camarena-D\'iaz, Juan P.'
'Correa-Ayala, Erick'
'Gomez-Lopez, Jessica L.'
'Ch\'avez, Daniel'
'Ochoa-Ter\'an, Adri\'an'
'Aguirre, Gerardo'
'Rheingold, Arnold L.'
'Grotjahn, Douglas B.'
'Parra-Hake, Miguel'
'Miranda-Soto, Valent\'in'

_publ_section_title
;
 Ruthenium complexes with triazenide ligands bearing an N-heterocyclic
 moiety, and their catalytic properties in the reduction of nitroarenes
;
_journal_issue 33
_journal_name_full 'RSC Advances'
_journal_page_first 24019
_journal_page_last 24030
_journal_paper_doi 10.1039/D4RA04813J
_journal_volume 14
_journal_year 2024
_chemical_formula_moiety 'C21 H26 Cl N5 Ru'
_chemical_formula_sum 'C21 H26 Cl N5 Ru'
_chemical_formula_weight 484.99
_chemical_name_common RuCl-ImidazoleTriazenide
_chemical_name_systematic '[RuCl(1-MePh-3-imidazoletriazenide)(p-cymene)]'
_space_group_crystal_system monoclinic
_space_group_IT_number 14
_space_group_name_Hall '-P 2yn'
_space_group_name_H-M_alt 'P 1 21/n 1'
_atom_sites_solution_hydrogens geom
_atom_sites_solution_primary direct
_audit_creation_date 2021-05-24
_audit_creation_method
;
Olex2 1.2-ac3
(compiled 2017.08.10 svn.r3458 for OlexSys, GUI svn.r5381)
;
_audit_update_record
;
2021-06-01 deposited with the CCDC.	2024-07-19 downloaded from the CCDC.
;
_cell_angle_alpha 90.000(3)
_cell_angle_beta 116.179(3)
_cell_angle_gamma 90.000(3)
_cell_formula_units_Z 4
_cell_length_a 12.9896(4)
_cell_length_b 13.2753(4)
_cell_length_c 14.0569(4)
_cell_measurement_reflns_used 12252
_cell_measurement_temperature 293.1(10)
_cell_measurement_theta_max 29.0230
_cell_measurement_theta_min 2.2200
_cell_volume 2175.33(13)
_computing_cell_refinement 'CrysAlisPro 1.171.38.46 (Rigaku OD, 2015)'
_computing_data_collection 'CrysAlisPro 1.171.38.46 (Rigaku OD, 2015)'
_computing_data_reduction 'CrysAlisPro 1.171.38.46 (Rigaku OD, 2015)'
_computing_molecular_graphics 'Olex2 (Dolomanov et al., 2009)'
_computing_publication_material 'Olex2 (Dolomanov et al., 2009)'
_computing_structure_refinement 'ShelXL (Sheldrick, 2015)'
_computing_structure_solution 'SIR2004 (Burla et al., 2007)'
_diffrn_ambient_environment air
_diffrn_ambient_temperature 293.1(10)
_diffrn_detector 'CCD plate'
_diffrn_detector_area_resol_mean 5.1980
_diffrn_detector_type AtlasS2
_diffrn_measured_fraction_theta_full 1.000
_diffrn_measured_fraction_theta_max 0.940
_diffrn_measurement_details
;
List of Runs (angles in degrees, time in seconds):

  # Type    Start    End  Width  t~exp~   \w     \q     \k     \f   Frames
#--------------------------------------------------------------------------
  1  \w    -72.00 116.00   1.00   86.97    --   22.06  19.00 -30.00  188
  2  \w    -70.00  64.00   1.00   86.97    --   22.06 -57.00   0.00  134
  3  \w   -123.00 -57.00   1.00   86.97    --  -22.14-178.00 -30.00   66
  4  \w     34.00 121.00   1.00   86.97    --   22.06-178.00 -30.00   87
  5  \w    -20.00 114.00   1.00   86.97    --   22.06  57.00  90.00  134
;
_diffrn_measurement_device 'four-circle diffractometer'
_diffrn_measurement_device_type 'SuperNova, Dual, Cu at zero, AtlasS2'
_diffrn_measurement_method '\w scans'
_diffrn_orient_matrix_type 'CrysAlisPro convention (1999,Acta A55,543-557)'
_diffrn_orient_matrix_UB_11 0.0037672000
_diffrn_orient_matrix_UB_12 -0.0315666000
_diffrn_orient_matrix_UB_13 -0.0390406000
_diffrn_orient_matrix_UB_21 -0.0444047000
_diffrn_orient_matrix_UB_22 -0.0307920000
_diffrn_orient_matrix_UB_23 0.0004463000
_diffrn_orient_matrix_UB_31 -0.0414291000
_diffrn_orient_matrix_UB_32 0.0301692000
_diffrn_orient_matrix_UB_33 -0.0404611000
_diffrn_radiation_monochromator mirror
_diffrn_radiation_probe x-ray
_diffrn_radiation_type MoK\a
_diffrn_radiation_wavelength 0.71073
_diffrn_reflns_av_R_equivalents 0.0298
_diffrn_reflns_av_unetI/netI 0.0254
_diffrn_reflns_Laue_measured_fraction_full 1.000
_diffrn_reflns_Laue_measured_fraction_max 0.940
_diffrn_reflns_limit_h_max 17
_diffrn_reflns_limit_h_min -17
_diffrn_reflns_limit_k_max 17
_diffrn_reflns_limit_k_min -18
_diffrn_reflns_limit_l_max 19
_diffrn_reflns_limit_l_min -19
_diffrn_reflns_number 26543
_diffrn_reflns_point_group_measured_fraction_full 1.000
_diffrn_reflns_point_group_measured_fraction_max 0.940
_diffrn_reflns_theta_full 25.000
_diffrn_reflns_theta_max 29.587
_diffrn_reflns_theta_min 1.780
_diffrn_source 'micro-focus sealed X-ray tube'
_diffrn_source_type 'SuperNova (Mo) X-ray Source'
_exptl_absorpt_coefficient_mu 0.859
_exptl_absorpt_correction_T_max 1.00000
_exptl_absorpt_correction_T_min 0.90456
_exptl_absorpt_correction_type multi-scan
_exptl_absorpt_process_details
;
CrysAlisPro 1.171.38.46 (Rigaku Oxford Diffraction, 2015)
Empirical absorption correction using spherical harmonics,
 implemented in SCALE3 ABSPACK scaling algorithm.
;
_exptl_crystal_colour 'translucent pale yellow'
_exptl_crystal_density_diffrn 1.481
_exptl_crystal_description block
_exptl_crystal_F_000 992
_exptl_crystal_recrystallization_method 'Re-crystallisation from solvent'
_exptl_crystal_size_max 0.185
_exptl_crystal_size_mid 0.123
_exptl_crystal_size_min 0.062
_refine_diff_density_max 0.870
_refine_diff_density_min -0.295
_refine_diff_density_rms 0.064
_refine_ls_extinction_method none
_refine_ls_goodness_of_fit_ref 1.066
_refine_ls_hydrogen_treatment constr
_refine_ls_matrix_type full
_refine_ls_number_parameters 258
_refine_ls_number_reflns 5732
_refine_ls_number_restraints 0
_refine_ls_restrained_S_all 1.066
_refine_ls_R_factor_all 0.0393
_refine_ls_R_factor_gt 0.0290
_refine_ls_shift/su_max 0.002
_refine_ls_shift/su_mean 0.000
_refine_ls_structure_factor_coef Fsqd
_refine_ls_weighting_details 'w=1/[\s^2^(Fo^2^)+(0.0293P)^2^+0.7509P] where P=(Fo^2^+2Fc^2^)/3'
_refine_ls_weighting_scheme calc
_refine_ls_wR_factor_gt 0.0644
_refine_ls_wR_factor_ref 0.0691
_reflns_Friedel_coverage 0.000
_reflns_number_gt 4783
_reflns_number_total 5732
_reflns_threshold_expression 'I > 2\s(I)'
_cod_data_source_file d4ra04813j2.cif
_cod_data_source_block jc102
_cod_database_code 7249164
_shelx_shelxl_version_number 2017/1
_chemical_oxdiff_formula C21H26N5RuCl
_shelx_space_group_comment
;
The symmetry employed for this shelxl refinement is uniquely defined
by the following loop, which should always be used as a source of
symmetry information in preference to the above space-group names.
They are only intended as comments.
;
_reflns_odcompleteness_completeness 99.98
_reflns_odcompleteness_iscentric 1
_reflns_odcompleteness_theta 27.42
_olex2_refinement_description
;
1. Fixed Uiso
 At 1.2 times of:
  All C(H) groups
 At 1.5 times of:
  All C(H,H,H) groups
2.a Ternary CH refined with riding coordinates:
 C19(H19)
2.b Aromatic/amide H refined with riding coordinates:
 C17(H17), C12(H12), C14(H14), C9(H9), C15(H15), C10(H10), C6(H6), C2(H2),
 C5(H5), C3(H3)
2.c Idealised Me refined as rotating group:
 C11(H11A,H11B,H11C), C18(H18A,H18B,H18C), C21(H21A,H21B,H21C), C7(H7A,H7B,
 H7C), C20(H20A,H20B,H20C)
;
_olex2_date_sample_data_collection 2018-03-02
_olex2_submission_special_instructions 'No special instructions were received'
_oxdiff_exptl_absorpt_empirical_details
;
Empirical correction (ABSPACK) includes:
- Absorption correction using spherical harmonics
- Frame scaling
;
_oxdiff_exptl_absorpt_empirical_full_max 1.479
_oxdiff_exptl_absorpt_empirical_full_min 0.777

loop_
_space_group_symop_operation_xyz
'x, y, z'
'-x+1/2, y+1/2, -z+1/2'
'-x, -y, -z'
'x-1/2, -y-1/2, z-1/2'

loop_
_atom_site_label
_atom_site_type_symbol
_atom_site_fract_x
_atom_site_fract_y
_atom_site_fract_z
_atom_site_U_iso_or_equiv
_atom_site_adp_type
_atom_site_occupancy
_atom_site_site_symmetry_order
_atom_site_calc_flag
_atom_site_refinement_flags_posn
_atom_site_refinement_flags_adp
_atom_site_refinement_flags_occupancy
_atom_site_disorder_assembly
_atom_site_disorder_group
Ru1 Ru 0.44816(2) 0.68926(2) 0.37355(2) 0.03088(6) Uani 1 1 d . . . . .
Cl1 Cl 0.47496(5) 0.72236(4) 0.55225(4) 0.04549(13) Uani 1 1 d . . . . .
N2 N 0.62641(14) 0.71026(12) 0.43459(13) 0.0351(4) Uani 1 1 d . . . . .
N4 N 0.46842(14) 0.84216(13) 0.36783(13) 0.0353(4) Uani 1 1 d . . . . .
N3 N 0.66872(15) 0.80420(12) 0.44203(15) 0.0383(4) Uani 1 1 d . . . . .
N1 N 0.69334(14) 0.63363(13) 0.46693(14) 0.0407(4) Uani 1 1 d . . . . .
N5 N 0.58715(15) 0.97064(13) 0.41133(14) 0.0411(4) Uani 1 1 d . . . . .
C17 C 0.42568(18) 0.52520(15) 0.34438(17) 0.0416(5) Uani 1 1 d . . . . .
H17 H 0.469738 0.470420 0.381462 0.050 Uiso 1 1 calc R . . . .
C1 C 0.81413(17) 0.64546(16) 0.50285(17) 0.0389(5) Uani 1 1 d . . . . .
C8 C 0.57822(17) 0.86892(14) 0.40772(15) 0.0345(4) Uani 1 1 d . . . . .
C12 C 0.34005(18) 0.56202(17) 0.36957(17) 0.0445(5) Uani 1 1 d . . . . .
H12 H 0.330219 0.533039 0.425239 0.053 Uiso 1 1 calc R . . . .
C13 C 0.26692(17) 0.64357(18) 0.31147(18) 0.0453(5) Uani 1 1 d . . . . .
C14 C 0.28666(19) 0.68593(16) 0.22938(17) 0.0454(6) Uani 1 1 d . . . . .
H14 H 0.240329 0.738693 0.190047 0.055 Uiso 1 1 calc R . . . .
C9 C 0.40526(19) 0.93015(15) 0.34679(16) 0.0397(5) Uani 1 1 d . . . . .
H9 H 0.325796 0.933982 0.319056 0.048 Uiso 1 1 calc R . . . .
C16 C 0.44643(18) 0.57051(15) 0.26257(16) 0.0403(5) Uani 1 1 d . . . . .
C15 C 0.37491(19) 0.65071(17) 0.20477(17) 0.0429(5) Uani 1 1 d . . . . .
H15 H 0.385848 0.680636 0.150098 0.052 Uiso 1 1 calc R . . . .
C10 C 0.4772(2) 1.00939(16) 0.37289(17) 0.0448(5) Uani 1 1 d . . . . .
H10 H 0.456941 1.077117 0.366352 0.054 Uiso 1 1 calc R . . . .
C6 C 0.8662(2) 0.6970(2) 0.4499(2) 0.0609(7) Uani 1 1 d . . . . .
H6 H 0.822010 0.734653 0.389877 0.073 Uiso 1 1 calc R . . . .
C2 C 0.88265(19) 0.59098(18) 0.59211(18) 0.0497(6) Uani 1 1 d . . . . .
H2 H 0.849204 0.555579 0.628372 0.060 Uiso 1 1 calc R . . . .
C11 C 0.6935(2) 1.02729(19) 0.4505(2) 0.0652(7) Uani 1 1 d . . . . .
H11A H 0.746325 1.001265 0.518318 0.098 Uiso 1 1 calc GR . . . .
H11B H 0.678336 1.096960 0.457570 0.098 Uiso 1 1 calc GR . . . .
H11C H 0.726348 1.021124 0.401495 0.098 Uiso 1 1 calc GR . . . .
C4 C 1.0535(2) 0.6387(2) 0.5768(2) 0.0561(6) Uani 1 1 d . . . . .
C5 C 0.9843(2) 0.6923(2) 0.4866(3) 0.0667(8) Uani 1 1 d . . . . .
H5 H 1.017937 0.726124 0.449533 0.080 Uiso 1 1 calc R . . . .
C19 C 0.5436(2) 0.53085(19) 0.2416(2) 0.0544(6) Uani 1 1 d . . . . .
H19 H 0.606915 0.515149 0.310837 0.065 Uiso 1 1 calc R . . . .
C3 C 1.0005(2) 0.5883(2) 0.6284(2) 0.0588(7) Uani 1 1 d . . . . .
H3 H 1.044845 0.551544 0.689096 0.071 Uiso 1 1 calc R . . . .
C18 C 0.1793(2) 0.6866(2) 0.3429(2) 0.0683(8) Uani 1 1 d . . . . .
H18A H 0.215051 0.701202 0.417416 0.102 Uiso 1 1 calc GR . . . .
H18B H 0.118741 0.638623 0.327497 0.102 Uiso 1 1 calc GR . . . .
H18C H 0.148257 0.747445 0.303802 0.102 Uiso 1 1 calc GR . . . .
C21 C 0.5073(3) 0.4314(2) 0.1806(3) 0.0876(11) Uani 1 1 d . . . . .
H21A H 0.483533 0.384856 0.219343 0.131 Uiso 1 1 calc GR . . . .
H21B H 0.570952 0.403515 0.172088 0.131 Uiso 1 1 calc GR . . . .
H21C H 0.444778 0.443378 0.112166 0.131 Uiso 1 1 calc GR . . . .
C7 C 1.1826(2) 0.6353(3) 0.6189(3) 0.0875(11) Uani 1 1 d . . . . .
H7A H 1.203209 0.582681 0.583624 0.131 Uiso 1 1 calc GR . . . .
H7B H 1.216983 0.622128 0.693734 0.131 Uiso 1 1 calc GR . . . .
H7C H 1.209600 0.698749 0.606085 0.131 Uiso 1 1 calc GR . . . .
C20 C 0.5897(3) 0.6060(3) 0.1881(3) 0.1010(12) Uani 1 1 d . . . . .
H20A H 0.534432 0.615123 0.115708 0.151 Uiso 1 1 calc GR . . . .
H20B H 0.660032 0.580981 0.190344 0.151 Uiso 1 1 calc GR . . . .
H20C H 0.603670 0.669398 0.224642 0.151 Uiso 1 1 calc GR . . . .

loop_
_atom_site_aniso_label
_atom_site_aniso_U_11
_atom_site_aniso_U_22
_atom_site_aniso_U_33
_atom_site_aniso_U_23
_atom_site_aniso_U_13
_atom_site_aniso_U_12
Ru1 0.02806(8) 0.02359(8) 0.03196(9) 0.00101(6) 0.00499(6) 0.00149(6)
Cl1 0.0594(3) 0.0329(3) 0.0379(3) -0.0016(2) 0.0157(2) -0.0025(2)
N2 0.0324(8) 0.0292(8) 0.0365(9) 0.0010(7) 0.0087(7) 0.0021(7)
N4 0.0354(9) 0.0260(8) 0.0364(9) 0.0040(7) 0.0085(7) 0.0032(7)
N3 0.0332(9) 0.0303(9) 0.0455(10) 0.0000(7) 0.0121(8) -0.0004(7)
N1 0.0328(8) 0.0340(9) 0.0459(10) 0.0037(8) 0.0087(7) 0.0056(7)
N5 0.0450(10) 0.0280(8) 0.0460(10) -0.0005(7) 0.0161(8) -0.0024(7)
C17 0.0393(11) 0.0242(9) 0.0461(12) -0.0015(8) 0.0049(9) -0.0026(8)
C1 0.0333(10) 0.0347(10) 0.0421(11) -0.0025(9) 0.0106(9) 0.0051(8)
C8 0.0382(10) 0.0277(9) 0.0347(10) 0.0014(8) 0.0133(8) -0.0006(8)
C12 0.0401(11) 0.0416(12) 0.0441(12) -0.0038(10) 0.0114(9) -0.0153(10)
C13 0.0287(10) 0.0490(13) 0.0462(12) -0.0132(10) 0.0058(9) -0.0045(9)
C14 0.0375(11) 0.0398(12) 0.0377(11) -0.0030(9) -0.0028(9) 0.0070(9)
C9 0.0420(11) 0.0316(10) 0.0394(11) 0.0043(9) 0.0123(9) 0.0097(9)
C16 0.0404(11) 0.0311(10) 0.0404(11) -0.0091(9) 0.0096(9) -0.0002(9)
C15 0.0476(12) 0.0380(11) 0.0333(11) -0.0023(9) 0.0088(9) 0.0016(10)
C10 0.0557(13) 0.0279(10) 0.0449(12) 0.0046(9) 0.0168(10) 0.0078(9)
C6 0.0474(14) 0.0716(18) 0.0634(17) 0.0289(14) 0.0241(13) 0.0197(12)
C2 0.0404(11) 0.0539(14) 0.0467(13) 0.0099(11) 0.0118(10) 0.0019(10)
C11 0.0580(15) 0.0408(13) 0.096(2) -0.0095(14) 0.0333(15) -0.0163(12)
C4 0.0384(12) 0.0693(17) 0.0585(15) -0.0006(13) 0.0195(11) 0.0106(12)
C5 0.0498(15) 0.081(2) 0.081(2) 0.0244(16) 0.0394(15) 0.0140(14)
C19 0.0475(13) 0.0545(14) 0.0562(14) -0.0132(12) 0.0183(11) 0.0086(11)
C3 0.0403(12) 0.0732(18) 0.0483(14) 0.0120(12) 0.0063(10) 0.0122(12)
C18 0.0423(14) 0.084(2) 0.0744(19) -0.0221(15) 0.0221(13) 0.0000(13)
C21 0.0656(18) 0.082(2) 0.094(2) -0.0463(19) 0.0159(17) 0.0156(16)
C7 0.0402(14) 0.122(3) 0.095(2) 0.012(2) 0.0250(15) 0.0174(17)
C20 0.112(3) 0.106(3) 0.125(3) -0.005(3) 0.090(3) 0.008(2)

loop_
_atom_type_symbol
_atom_type_description
_atom_type_scat_dispersion_real
_atom_type_scat_dispersion_imag
_atom_type_scat_source
C C 0.0033 0.0016 'International Tables Vol C Tables 4.2.6.8 and 6.1.1.4'
H H 0.0000 0.0000 'International Tables Vol C Tables 4.2.6.8 and 6.1.1.4'
Cl Cl 0.1484 0.1585 'International Tables Vol C Tables 4.2.6.8 and 6.1.1.4'
N N 0.0061 0.0033 'International Tables Vol C Tables 4.2.6.8 and 6.1.1.4'
Ru Ru -1.2594 0.8363 'International Tables Vol C Tables 4.2.6.8 and 6.1.1.4'

loop_
_geom_angle_atom_site_label_1
_geom_angle_atom_site_label_2
_geom_angle_atom_site_label_3
_geom_angle
_geom_angle_site_symmetry_1
_geom_angle_site_symmetry_3
_geom_angle_publ_flag
N2 Ru1 Cl1 85.65(5) . . ?
N2 Ru1 C17 103.75(7) . . ?
N2 Ru1 C12 133.91(7) . . ?
N2 Ru1 C13 171.64(7) . . ?
N2 Ru1 C14 144.71(9) . . ?
N2 Ru1 C16 92.81(7) . . ?
N2 Ru1 C15 110.28(8) . . ?
N4 Ru1 Cl1 84.20(5) . . ?
N4 Ru1 N2 75.39(6) . . ?
N4 Ru1 C17 167.20(8) . . ?
N4 Ru1 C12 148.96(8) . . ?
N4 Ru1 C13 112.93(8) . . ?
N4 Ru1 C14 94.07(7) . . ?
N4 Ru1 C16 129.71(8) . . ?
N4 Ru1 C15 100.98(8) . . ?
C17 Ru1 Cl1 108.55(6) . . ?
C12 Ru1 Cl1 87.90(6) . . ?
C12 Ru1 C17 37.05(8) . . ?
C12 Ru1 C13 38.17(9) . . ?
C12 Ru1 C16 67.90(9) . . ?
C12 Ru1 C15 79.88(9) . . ?
C13 Ru1 Cl1 95.76(6) . . ?
C13 Ru1 C17 67.98(8) . . ?
C13 Ru1 C16 81.25(8) . . ?
C14 Ru1 Cl1 127.39(7) . . ?
C14 Ru1 C17 79.26(8) . . ?
C14 Ru1 C12 67.43(9) . . ?
C14 Ru1 C13 37.37(9) . . ?
C14 Ru1 C16 67.90(8) . . ?
C14 Ru1 C15 37.76(9) . . ?
C16 Ru1 Cl1 144.50(6) . . ?
C16 Ru1 C17 37.59(8) . . ?
C15 Ru1 Cl1 163.99(7) . . ?
C15 Ru1 C17 67.08(8) . . ?
C15 Ru1 C13 68.26(9) . . ?
C15 Ru1 C16 37.38(8) . . ?
N3 N2 Ru1 119.47(12) . . ?
N1 N2 Ru1 119.41(13) . . ?
N1 N2 N3 121.08(17) . . ?
C8 N4 Ru1 112.31(13) . . ?
C8 N4 C9 106.82(17) . . ?
C9 N4 Ru1 140.32(15) . . ?
N2 N3 C8 107.32(16) . . ?
N2 N1 C1 120.29(17) . . ?
C8 N5 C10 107.42(17) . . ?
C8 N5 C11 125.61(19) . . ?
C10 N5 C11 126.96(19) . . ?
Ru1 C17 H17 131.9 . . ?
C12 C17 Ru1 70.30(12) . . ?
C12 C17 H17 119.6 . . ?
C12 C17 C16 120.8(2) . . ?
C16 C17 Ru1 71.18(11) . . ?
C16 C17 H17 119.6 . . ?
C6 C1 N1 125.7(2) . . ?
C2 C1 N1 115.5(2) . . ?
C2 C1 C6 118.3(2) . . ?
N4 C8 N3 125.36(18) . . ?
N4 C8 N5 109.89(18) . . ?
N5 C8 N3 124.74(18) . . ?
Ru1 C12 H12 128.7 . . ?
C17 C12 Ru1 72.65(12) . . ?
C17 C12 H12 119.3 . . ?
C17 C12 C13 121.4(2) . . ?
C13 C12 Ru1 71.78(12) . . ?
C13 C12 H12 119.3 . . ?
C12 C13 Ru1 70.05(11) . . ?
C12 C13 C18 121.1(2) . . ?
C14 C13 Ru1 70.43(12) . . ?
C14 C13 C12 117.0(2) . . ?
C14 C13 C18 121.7(2) . . ?
C18 C13 Ru1 126.43(16) . . ?
Ru1 C14 H14 129.9 . . ?
C13 C14 Ru1 72.20(12) . . ?
C13 C14 H14 119.0 . . ?
C13 C14 C15 122.0(2) . . ?
C15 C14 Ru1 71.52(12) . . ?
C15 C14 H14 119.0 . . ?
N4 C9 H9 125.5 . . ?
C10 C9 N4 109.08(19) . . ?
C10 C9 H9 125.5 . . ?
C17 C16 Ru1 71.23(12) . . ?
C17 C16 C19 118.8(2) . . ?
C15 C16 Ru1 70.58(12) . . ?
C15 C16 C17 118.2(2) . . ?
C15 C16 C19 123.0(2) . . ?
C19 C16 Ru1 129.52(15) . . ?
Ru1 C15 H15 130.0 . . ?
C14 C15 Ru1 70.72(12) . . ?
C14 C15 H15 119.8 . . ?
C16 C15 Ru1 72.05(12) . . ?
C16 C15 C14 120.5(2) . . ?
C16 C15 H15 119.8 . . ?
N5 C10 H10 126.6 . . ?
C9 C10 N5 106.78(18) . . ?
C9 C10 H10 126.6 . . ?
C1 C6 H6 120.0 . . ?
C1 C6 C5 120.0(2) . . ?
C5 C6 H6 120.0 . . ?
C1 C2 H2 119.6 . . ?
C1 C2 C3 120.9(2) . . ?
C3 C2 H2 119.6 . . ?
N5 C11 H11A 109.5 . . ?
N5 C11 H11B 109.5 . . ?
N5 C11 H11C 109.5 . . ?
H11A C11 H11B 109.5 . . ?
H11A C11 H11C 109.5 . . ?
H11B C11 H11C 109.5 . . ?
C5 C4 C7 122.2(3) . . ?
C3 C4 C5 117.4(2) . . ?
C3 C4 C7 120.4(2) . . ?
C6 C5 H5 119.1 . . ?
C4 C5 C6 121.9(3) . . ?
C4 C5 H5 119.1 . . ?
C16 C19 H19 106.8 . . ?
C16 C19 C21 109.4(2) . . ?
C16 C19 C20 114.3(2) . . ?
C21 C19 H19 106.8 . . ?
C20 C19 H19 106.8 . . ?
C20 C19 C21 112.3(3) . . ?
C2 C3 H3 119.2 . . ?
C4 C3 C2 121.5(2) . . ?
C4 C3 H3 119.2 . . ?
C13 C18 H18A 109.5 . . ?
C13 C18 H18B 109.5 . . ?
C13 C18 H18C 109.5 . . ?
H18A C18 H18B 109.5 . . ?
H18A C18 H18C 109.5 . . ?
H18B C18 H18C 109.5 . . ?
C19 C21 H21A 109.5 . . ?
C19 C21 H21B 109.5 . . ?
C19 C21 H21C 109.5 . . ?
H21A C21 H21B 109.5 . . ?
H21A C21 H21C 109.5 . . ?
H21B C21 H21C 109.5 . . ?
C4 C7 H7A 109.5 . . ?
C4 C7 H7B 109.5 . . ?
C4 C7 H7C 109.5 . . ?
H7A C7 H7B 109.5 . . ?
H7A C7 H7C 109.5 . . ?
H7B C7 H7C 109.5 . . ?
C19 C20 H20A 109.5 . . ?
C19 C20 H20B 109.5 . . ?
C19 C20 H20C 109.5 . . ?
H20A C20 H20B 109.5 . . ?
H20A C20 H20C 109.5 . . ?
H20B C20 H20C 109.5 . . ?

loop_
_geom_bond_atom_site_label_1
_geom_bond_atom_site_label_2
_geom_bond_distance
_geom_bond_site_symmetry_2
_geom_bond_publ_flag
Ru1 Cl1 2.4193(6) . ?
Ru1 N2 2.1029(17) . ?
Ru1 N4 2.0529(17) . ?
Ru1 C17 2.212(2) . ?
Ru1 C12 2.181(2) . ?
Ru1 C13 2.204(2) . ?
Ru1 C14 2.181(2) . ?
Ru1 C16 2.211(2) . ?
Ru1 C15 2.192(2) . ?
N2 N3 1.348(2) . ?
N2 N1 1.284(2) . ?
N4 C8 1.330(3) . ?
N4 C9 1.382(3) . ?
N3 C8 1.361(3) . ?
N1 C1 1.429(3) . ?
N5 C8 1.354(3) . ?
N5 C10 1.384(3) . ?
N5 C11 1.452(3) . ?
C17 H17 0.9300 . ?
C17 C12 1.396(3) . ?
C17 C16 1.425(3) . ?
C1 C6 1.387(3) . ?
C1 C2 1.380(3) . ?
C12 H12 0.9300 . ?
C12 C13 1.434(3) . ?
C13 C14 1.405(3) . ?
C13 C18 1.503(3) . ?
C14 H14 0.9300 . ?
C14 C15 1.415(3) . ?
C9 H9 0.9300 . ?
C9 C10 1.346(3) . ?
C16 C15 1.411(3) . ?
C16 C19 1.511(3) . ?
C15 H15 0.9300 . ?
C10 H10 0.9300 . ?
C6 H6 0.9300 . ?
C6 C5 1.387(4) . ?
C2 H2 0.9300 . ?
C2 C3 1.384(3) . ?
C11 H11A 0.9600 . ?
C11 H11B 0.9600 . ?
C11 H11C 0.9600 . ?
C4 C5 1.384(4) . ?
C4 C3 1.374(4) . ?
C4 C7 1.514(3) . ?
C5 H5 0.9300 . ?
C19 H19 0.9800 . ?
C19 C21 1.531(4) . ?
C19 C20 1.523(4) . ?
C3 H3 0.9300 . ?
C18 H18A 0.9600 . ?
C18 H18B 0.9600 . ?
C18 H18C 0.9600 . ?
C21 H21A 0.9600 . ?
C21 H21B 0.9600 . ?
C21 H21C 0.9600 . ?
C7 H7A 0.9600 . ?
C7 H7B 0.9600 . ?
C7 H7C 0.9600 . ?
C20 H20A 0.9600 . ?
C20 H20B 0.9600 . ?
C20 H20C 0.9600 . ?
